data_8101003
loop_
_publ_author_name
'Morsali, A.'
'Tadjarodi, A.'
'Mohammadi, R.'
'Mahjoub, A.'

_publ_section_title
;
Crystal structure of bis(4,4'-bithiazole)bismuth(III) trinitrate hemihydrate, 
Bi(C~6~H~4~N~2~S~2~)~2~(NO~3~)~3~ &#x00B7; 0.5H~2~O
;
_journal_issue 3
_journal_name_full 'Zeitschrift f\"ur Kristallographie - New Crystal Structures'
_journal_page_first 379
_journal_page_last 380
_journal_volume 216
_journal_year 2001
_chemical_formula_moiety 'C12 H8 Bi N7 O9 S4, 0.5(H2 O)'
_chemical_formula_structural '[Bi(C6 H4 N2 S2)2 (N O3)3].0.5(H2 O)'
_chemical_formula_sum 'C12 H9 Bi N7 O9.5 S4'
_chemical_formula_weight 740.48
_space_group_IT_number 15
_symmetry_cell_setting monoclinic
_symmetry_space_group_name_Hall '-C 2yc'
_symmetry_space_group_name_H-M 'C 1 2/c 1'
_cell_angle_alpha 90.00
_cell_angle_beta 104.683(6)
_cell_angle_gamma 90.00
_cell_formula_units_Z 4
_cell_length_a 8.888(2)
_cell_length_b 14.723(4)
_cell_length_c 16.748(4)
_cell_measurement_temperature 110(2)
_cell_volume 2120.1(9)
_diffrn_ambient_temperature 110(2)
_exptl_crystal_density_diffrn 2.320
_refine_ls_R_factor_obs 0.0358
_refine_ls_wR_factor_obs 0.0781
_cod_depositor_comments
;
The following automatic conversions were performed:
'_symmetry_cell_setting' value 'Monoclinic' changed to 'monoclinic'
according to '/home/saulius/struct/CIF-dictionaries/cif_core.dic'
dictionary named 'cif_core.dic' version 2.4.1 from 2010-06-29.

Automatic conversion script
Id: cif_fix_enum 1527 2010-12-29 10:47:43Z saulius 
;
_cod_original_sg_symbol_H-M 'C 2/c'
_cod_original_formula_sum 'C12 H9 Bi N7 O9.50 S4'
_cod_database_code 8101003

loop_
_symmetry_equiv_pos_as_xyz
'x, y, z'
'x, -y, z+1/2'
'x+1/2, y+1/2, z'
'x+1/2, -y+1/2, z+1/2'
'-x, -y, -z'
'-x, y, -z-1/2'
'-x+1/2, -y+1/2, -z'
'-x+1/2, y+1/2, -z-1/2'

loop_
_atom_site_aniso_label
_atom_site_aniso_U_11
_atom_site_aniso_U_22
_atom_site_aniso_U_33
_atom_site_aniso_U_23
_atom_site_aniso_U_13
_atom_site_aniso_U_12
Bi1 0.02032(13) 0.01579(11) 0.01778(14) 0.000 0.00727(9) 0.000
S1 0.0262(6) 0.0440(8) 0.0256(7) 0.0007(6) 0.0134(5) 0.0034(5)
S2 0.0368(7) 0.0235(6) 0.0379(8) -0.0101(5) 0.0086(6) -0.0098(5)
O1 0.028(2) 0.026(2) 0.021(2) 0.0010(14) 0.0071(15) 0.0026(14)
O2 0.025(2) 0.028(2) 0.020(2) 0.0032(13) 0.0075(14) 0.0030(13)
O3 0.033(2) 0.047(2) 0.026(2) 0.002(2) 0.000(2) 0.016(2)
O4 0.027(2) 0.021(2) 0.038(2) -0.0005(15) 0.018(2) 0.0009(13)
O5 0.040(3) 0.013(2) 0.041(3) 0.000 0.017(3) 0.000
N1 0.024(2) 0.021(2) 0.019(2) -0.0016(15) 0.007(2) 0.0013(15)
N2 0.022(2) 0.016(2) 0.021(2) 0.0002(15) 0.006(2) 0.0011(14)
N3 0.026(2) 0.020(2) 0.019(2) -0.001(2) 0.003(2) 0.005(2)
N4 0.027(3) 0.017(3) 0.024(3) 0.000 0.006(2) 0.000
C1 0.021(2) 0.035(3) 0.021(3) 0.004(2) 0.008(2) 0.003(2)
C2 0.033(3) 0.034(3) 0.018(3) 0.000(2) 0.005(2) 0.006(2)
C3 0.021(2) 0.026(2) 0.015(2) 0.000(2) 0.002(2) 0.004(2)
C4 0.022(2) 0.020(2) 0.021(2) -0.002(2) 0.003(2) 0.005(2)
C5 0.034(3) 0.022(2) 0.032(3) -0.003(2) 0.007(2) 0.004(2)
C6 0.025(2) 0.022(2) 0.025(3) 0.000(2) 0.005(2) -0.003(2)
O1W 0.193(20) 0.016(6) 0.048(9) 0.000 0.049(11) 0.000

loop_
_atom_site_label
_atom_site_type_symbol
_atom_site_fract_x
_atom_site_fract_y
_atom_site_fract_z
_atom_site_U_iso_or_equiv
_atom_site_thermal_displace_type
_atom_site_occupancy
_atom_site_calc_flag
_atom_site_refinement_flags
_atom_site_disorder_group
Bi1 Bi 0.0000 -0.39926(2) 0.2500 0.01752(8) Uani 1 d S .
S1 S 0.3897(2) -0.48273(10) 0.08640(9) 0.0307(3) Uani 1 d . .
S2 S -0.2420(2) -0.67902(9) 0.09594(9) 0.0329(3) Uani 1 d . .
O1 O -0.1358(4) -0.3391(2) 0.1077(2) 0.0248(7) Uani 1 d . .
O2 O -0.2986(4) -0.3796(2) 0.1782(2) 0.0240(7) Uani 1 d . .
O3 O -0.3846(4) -0.3250(3) 0.0538(2) 0.0365(9) Uani 1 d . .
O4 O 0.1082(4) -0.2397(2) 0.2300(2) 0.0271(8) Uani 1 d . .
O5 O 0.0000 -0.1101(3) 0.2500 0.0300(12) Uani 1 d S .
N1 N 0.1746(5) -0.4522(3) 0.1586(2) 0.0209(8) Uani 1 d . .
N2 N -0.0981(4) -0.5390(2) 0.1643(2) 0.0196(8) Uani 1 d . .
N3 N -0.2755(5) -0.3470(3) 0.1126(3) 0.0223(8) Uani 1 d . .
N4 N 0.0000 -0.1960(4) 0.2500 0.0229(12) Uani 1 d S .
C1 C 0.3106(6) -0.4206(4) 0.1514(3) 0.0251(10) Uani 1 d . .
C2 C 0.2345(6) -0.5552(4) 0.0674(3) 0.0284(11) Uani 1 d . .
C3 C 0.1318(5) -0.5289(3) 0.1108(3) 0.0213(9) Uani 1 d . .
C4 C -0.0130(6) -0.5739(3) 0.1123(3) 0.0214(9) Uani 1 d . .
C5 C -0.0766(6) -0.6489(3) 0.0694(4) 0.0295(11) Uani 1 d . .
C6 C -0.2226(6) -0.5891(3) 0.1617(3) 0.0244(10) Uani 1 d . .
O1W O -0.5000 -0.3021(8) 0.2500 0.082(6) Uani 0.50 d SP .
H1 H 0.3605 -0.3728 0.1823 0.050 Uiso 1 d . .
H2 H 0.2219 -0.6064 0.0320 0.050 Uiso 1 d . .
H5 H -0.0187 -0.6837 0.0311 0.050 Uiso 1 d . .
H6 H -0.2954 -0.5786 0.1899 0.050 Uiso 1 d . .
H1W H -0.4859 -0.2490 0.2887 0.050 Uiso 0.25 d P .
H2W H -0.4752 -0.3714 0.2609 0.050 Uiso 0.25 d P .

loop_
_geom_bond_atom_site_label_1
_geom_bond_atom_site_label_2
_geom_bond_distance
_geom_bond_site_symmetry_2
_geom_bond_publ_flag
Bi1 N2 2.535(4) . yes
Bi1 N2 2.535(4) 6_556 no
Bi1 O1 2.541(3) 6_556 no
Bi1 O1 2.541(3) . yes
Bi1 N1 2.562(4) 6_556 no
Bi1 N1 2.562(4) . yes
Bi1 O4 2.592(3) . yes
Bi1 O4 2.592(3) 6_556 no
Bi1 O2 2.638(3) 6_556 no
Bi1 O2 2.638(3) . yes
S1 C1 1.707(5) . no
S1 C2 1.711(6) . no
S2 C6 1.700(5) . no
S2 C5 1.701(6) . no
O1 N3 1.269(5) . no
O2 N3 1.263(5) . no
O3 N3 1.238(5) . no
O4 N4 1.273(4) . no
O5 N4 1.263(7) . no
N1 C1 1.329(6) . no
N1 C3 1.380(6) . no
N2 C6 1.322(6) . no
N2 C4 1.388(6) . no
N4 O4 1.273(4) 6_556 no
C2 C3 1.359(7) . no
C3 C4 1.455(7) . no
C4 C5 1.359(7) . no
